data_7219357
loop_
_publ_author_name
'Lobana, Tarlok Singh'
'Indoria, Shikha Indoria'
'Kaur, Harpreet'
'Arora, Daljit'
'Jassal, Amanpreet K.'
'Jasinski, Jerry P.'

_publ_section_title
;
 Synthesis and structures of 5-Nitro-salicylaldehyde thiosemicarbazonates
 of Copper(II) : molecular spectroscopy, ESI-mass, antimicrobial activity
 and cytotoxicity
;
_journal_name_full 'RSC Adv.'
_journal_paper_doi 10.1039/C4RA15006F
_journal_year 2015
_chemical_formula_moiety 'C26 H18 Cu N6 O3 S'
_chemical_formula_sum 'C26 H18 Cu N6 O3 S'
_chemical_formula_weight 558.08
_chemical_name_systematic
; 
 ? 
;
_space_group_IT_number 2
_symmetry_cell_setting triclinic
_symmetry_space_group_name_Hall '-P 1'
_symmetry_space_group_name_H-M 'P -1'
_atom_sites_solution_hydrogens geom
_atom_sites_solution_primary direct
_atom_sites_solution_secondary difmap
_audit_creation_method SHELXL-97
_audit_update_record
;
2014-12-16 deposited with the CCDC.
2015-01-20 downloaded from the CCDC.
;
_cell_angle_alpha 103.320(4)
_cell_angle_beta 99.041(4)
_cell_angle_gamma 105.263(4)
_cell_formula_units_Z 2
_cell_length_a 7.7532(6)
_cell_length_b 12.0716(9)
_cell_length_c 14.2178(9)
_cell_measurement_reflns_used 4794
_cell_measurement_temperature 296(2)
_cell_measurement_theta_max 25.19
_cell_measurement_theta_min 2.68
_cell_volume 1215.14(16)
_computing_cell_refinement 'Bruker SAINT'
_computing_data_collection 'Bruker APEX2'
_computing_data_reduction 'Bruker SAINT'
_computing_molecular_graphics 'Bruker SHELXTL'
_computing_publication_material 'Bruker SHELXTL'
_computing_structure_refinement 'SHELXL-97 (Sheldrick, 2008)'
_computing_structure_solution 'Sir-92 (Altomare et al., 1993)'
_diffrn_ambient_temperature 296(2)
_diffrn_measured_fraction_theta_full 0.996
_diffrn_measured_fraction_theta_max 0.996
_diffrn_measurement_device_type 'Bruker APEX-II CCD'
_diffrn_measurement_method '\f and \w scans'
_diffrn_radiation_monochromator graphite
_diffrn_radiation_source 'fine-focus sealed tube'
_diffrn_radiation_type MoK\a
_diffrn_radiation_wavelength 0.71073
_diffrn_reflns_av_R_equivalents 0.0375
_diffrn_reflns_av_sigmaI/netI 0.0406
_diffrn_reflns_limit_h_max 9
_diffrn_reflns_limit_h_min -9
_diffrn_reflns_limit_k_max 15
_diffrn_reflns_limit_k_min -15
_diffrn_reflns_limit_l_max 17
_diffrn_reflns_limit_l_min -16
_diffrn_reflns_number 18860
_diffrn_reflns_theta_full 26.40
_diffrn_reflns_theta_max 26.40
_diffrn_reflns_theta_min 1.51
_exptl_absorpt_coefficient_mu 1.027
_exptl_absorpt_correction_T_max 0.7454
_exptl_absorpt_correction_T_min 0.6505
_exptl_absorpt_correction_type multi-scan
_exptl_absorpt_process_details 'SADABS-2014/2 - Bruker AXS area detector scaling and absorption correction'
_exptl_crystal_colour blue
_exptl_crystal_density_diffrn 1.525
_exptl_crystal_density_method 'not measured'
_exptl_crystal_description Prism
_exptl_crystal_F_000 570
_exptl_crystal_size_max 0.12
_exptl_crystal_size_mid 0.09
_exptl_crystal_size_min 0.06
_refine_diff_density_max 0.373
_refine_diff_density_min -0.402
_refine_diff_density_rms 0.059
_refine_ls_extinction_method none
_refine_ls_goodness_of_fit_ref 1.024
_refine_ls_hydrogen_treatment mixed
_refine_ls_matrix_type full
_refine_ls_number_parameters 337
_refine_ls_number_reflns 4963
_refine_ls_number_restraints 1
_refine_ls_restrained_S_all 1.024
_refine_ls_R_factor_all 0.0591
_refine_ls_R_factor_gt 0.0417
_refine_ls_shift/su_max 0.001
_refine_ls_shift/su_mean 0.000
_refine_ls_structure_factor_coef Fsqd
_refine_ls_weighting_details 'calc w=1/[\s^2^(Fo^2^)+(0.0484P)^2^+0.6629P] where P=(Fo^2^+2Fc^2^)/3'
_refine_ls_weighting_scheme calc
_refine_ls_wR_factor_gt 0.0993
_refine_ls_wR_factor_ref 0.1087
_reflns_number_gt 3854
_reflns_number_total 4963
_reflns_threshold_expression >2sigma(I)
_cod_data_source_file c4ra15006f2.cif
_cod_data_source_block 8
_cod_depositor_comments
;
The following automatic conversions were performed:

'_symmetry_cell_setting' value 'Triclinic' changed to 'triclinic'
according to
/usr/data/users/saulius/crontab/automatic-downloads/rss-feeds/RSC/lib/dictionaries/cif_core.dic
dictionary named 'cif_core.dic' version 2.4.2 from 2011-04-26.

'_exptl_absorpt_correction_type' value 'Multi-scan' changed to
'multi-scan' according to
/usr/data/users/saulius/crontab/automatic-downloads/rss-feeds/RSC/lib/dictionaries/cif_core.dic
dictionary named 'cif_core.dic' version 2.4.2 from 2011-04-26.

Automatic conversion script
Id: cif_fix_values 3008 2015-01-20 13:52:24Z robertas 
;
_cod_database_code 7219357

loop_
_symmetry_equiv_pos_as_xyz
'x, y, z'
'-x, -y, -z'

loop_
_atom_site_label
_atom_site_type_symbol
_atom_site_fract_x
_atom_site_fract_y
_atom_site_fract_z
_atom_site_U_iso_or_equiv
_atom_site_adp_type
_atom_site_occupancy
_atom_site_symmetry_multiplicity
_atom_site_calc_flag
_atom_site_refinement_flags
C1 C 0.4253(5) 0.6894(3) 0.4390(2) 0.0552(8) Uani 1 1 d .
H1 H 0.3712 0.6141 0.4459 0.066 Uiso 1 1 calc R
C2 C 0.3545(5) 0.7171(4) 0.3556(2) 0.0696(11) Uani 1 1 d .
H2 H 0.2528 0.6623 0.3083 0.084 Uiso 1 1 calc R
C3 C 0.4334(6) 0.8234(4) 0.3434(2) 0.0680(11) Uani 1 1 d .
H3 H 0.3879 0.8419 0.2864 0.082 Uiso 1 1 calc R
C4 C 0.5840(5) 0.9079(3) 0.4152(3) 0.0589(10) Uani 1 1 d .
C5 C 0.6723(7) 1.0226(4) 0.4092(4) 0.0815(14) Uani 1 1 d .
H5 H 0.6312 1.0452 0.3537 0.098 Uiso 1 1 calc R
C6 C 0.8130(7) 1.1001(4) 0.4805(4) 0.0826(15) Uani 1 1 d .
H6 H 0.8706 1.1742 0.4726 0.099 Uiso 1 1 calc R
C7 C 0.8778(5) 1.0709(3) 0.5700(3) 0.0667(11) Uani 1 1 d .
C8 C 1.0141(6) 1.1487(4) 0.6505(5) 0.0949(17) Uani 1 1 d .
H8 H 1.0742 1.2251 0.6479 0.114 Uiso 1 1 calc R
C9 C 1.0618(6) 1.1155(4) 0.7333(4) 0.0913(16) Uani 1 1 d .
H9 H 1.1556 1.1679 0.7864 0.110 Uiso 1 1 calc R
C10 C 0.9667(5) 1.0001(3) 0.7377(3) 0.0690(11) Uani 1 1 d .
H10 H 0.9972 0.9784 0.7953 0.083 Uiso 1 1 calc R
C11 C 0.7914(4) 0.9573(3) 0.5805(2) 0.0450(7) Uani 1 1 d .
C12 C 0.6464(4) 0.8745(3) 0.5008(2) 0.0414(7) Uani 1 1 d .
C13 C 1.1000(5) 0.4937(4) 0.8314(3) 0.0690(11) Uani 1 1 d .
H13 H 0.9967 0.5133 0.8452 0.083 Uiso 1 1 calc R
C14 C 1.2051(6) 0.4559(4) 0.8984(3) 0.0816(13) Uani 1 1 d .
H14 H 1.1708 0.4503 0.9574 0.098 Uiso 1 1 calc R
C15 C 1.3563(6) 0.4269(3) 0.8798(3) 0.0751(12) Uani 1 1 d .
H15 H 1.4246 0.4016 0.9255 0.090 Uiso 1 1 calc R
C16 C 1.4075(5) 0.4352(3) 0.7931(3) 0.0681(11) Uani 1 1 d .
H16 H 1.5116 0.4159 0.7802 0.082 Uiso 1 1 calc R
C17 C 1.3056(4) 0.4719(3) 0.7250(3) 0.0552(8) Uani 1 1 d .
H17 H 1.3407 0.4766 0.6660 0.066 Uiso 1 1 calc R
C18 C 1.1515(4) 0.5017(3) 0.7437(2) 0.0484(8) Uani 1 1 d .
C19 C 0.9263(4) 0.5953(3) 0.6743(2) 0.0414(7) Uani 1 1 d .
C20 C 0.7011(4) 0.7152(3) 0.8367(2) 0.0462(7) Uani 1 1 d .
H20 H 0.7635 0.6996 0.8911 0.055 Uiso 1 1 calc R
C21 C 0.5618(4) 0.7695(3) 0.8529(2) 0.0459(7) Uani 1 1 d .
C22 C 0.5324(6) 0.7960(3) 0.9483(2) 0.0651(10) Uani 1 1 d .
H22 H 0.6105 0.7847 0.9995 0.078 Uiso 1 1 calc R
C23 C 0.3919(6) 0.8380(4) 0.9685(3) 0.0734(11) Uani 1 1 d .
C24 C 0.2719(6) 0.8554(3) 0.8940(3) 0.0680(10) Uani 1 1 d .
H24 H 0.1750 0.8831 0.9080 0.082 Uiso 1 1 calc R
C25 C 0.2984(5) 0.8313(3) 0.8001(2) 0.0565(9) Uani 1 1 d .
H25 H 0.2184 0.8436 0.7505 0.068 Uiso 1 1 calc R
C26 C 0.4427(4) 0.7884(3) 0.7752(2) 0.0435(7) Uani 1 1 d .
N1 N 0.8367(3) 0.9227(2) 0.66307(19) 0.0458(6) Uani 1 1 d .
N2 N 0.5676(3) 0.7655(2) 0.51014(16) 0.0381(5) Uani 1 1 d .
N3 N 1.0519(4) 0.5352(3) 0.66899(19) 0.0507(7) Uani 1 1 d D
H3A H 1.089(4) 0.531(3) 0.6170(18) 0.061 Uiso 1 1 d D
N4 N 0.8764(3) 0.6237(2) 0.75729(17) 0.0446(6) Uani 1 1 d .
N5 N 0.7490(3) 0.6856(2) 0.75421(16) 0.0406(6) Uani 1 1 d .
N6 N 0.3660(8) 0.8617(5) 1.0692(3) 0.1261(19) Uani 1 1 d .
O1 O 0.4580(3) 0.7654(2) 0.68449(14) 0.0512(5) Uani 1 1 d .
O2 O 0.4731(8) 0.8447(5) 1.1323(3) 0.183(3) Uani 1 1 d .
O3 O 0.2352(7) 0.8957(5) 1.0852(3) 0.163(2) Uani 1 1 d .
S1 S 0.84156(11) 0.62512(7) 0.56477(5) 0.0461(2) Uani 1 1 d .
Cu1 Cu 0.66338(5) 0.72910(3) 0.63546(2) 0.03685(13) Uani 1 1 d .

loop_
_atom_site_aniso_label
_atom_site_aniso_U_11
_atom_site_aniso_U_22
_atom_site_aniso_U_33
_atom_site_aniso_U_23
_atom_site_aniso_U_13
_atom_site_aniso_U_12
C1 0.057(2) 0.058(2) 0.0497(17) 0.0137(16) 0.0051(15) 0.0226(17)
C2 0.073(3) 0.097(3) 0.0477(19) 0.020(2) 0.0062(17) 0.045(2)
C3 0.083(3) 0.110(3) 0.0413(17) 0.032(2) 0.0235(18) 0.064(3)
C4 0.078(3) 0.075(2) 0.072(2) 0.051(2) 0.053(2) 0.057(2)
C5 0.105(4) 0.091(3) 0.117(4) 0.079(3) 0.081(3) 0.067(3)
C6 0.099(3) 0.062(3) 0.153(4) 0.079(3) 0.096(3) 0.053(3)
C7 0.056(2) 0.0352(18) 0.129(3) 0.030(2) 0.057(2) 0.0205(17)
C8 0.066(3) 0.039(2) 0.187(6) 0.021(3) 0.064(3) 0.017(2)
C9 0.048(2) 0.053(3) 0.135(4) -0.026(3) 0.012(3) 0.006(2)
C10 0.049(2) 0.054(2) 0.087(3) -0.0104(19) 0.0060(18) 0.0187(18)
C11 0.0440(18) 0.0328(16) 0.077(2) 0.0246(15) 0.0379(16) 0.0214(14)
C12 0.0466(18) 0.0473(18) 0.0531(16) 0.0281(14) 0.0300(14) 0.0295(15)
C13 0.077(3) 0.088(3) 0.062(2) 0.034(2) 0.0139(19) 0.050(2)
C14 0.107(4) 0.098(3) 0.056(2) 0.028(2) 0.007(2) 0.060(3)
C15 0.089(3) 0.059(2) 0.069(2) 0.0094(19) -0.021(2) 0.041(2)
C16 0.059(2) 0.051(2) 0.081(3) 0.0008(19) -0.0139(19) 0.0296(18)
C17 0.050(2) 0.0461(19) 0.063(2) 0.0078(15) -0.0009(15) 0.0192(16)
C18 0.0510(19) 0.0439(18) 0.0492(17) 0.0124(14) 0.0011(14) 0.0199(15)
C19 0.0392(16) 0.0417(17) 0.0474(16) 0.0200(13) 0.0071(13) 0.0147(13)
C20 0.058(2) 0.0488(18) 0.0345(14) 0.0167(13) 0.0057(13) 0.0207(15)
C21 0.061(2) 0.0437(17) 0.0401(15) 0.0159(13) 0.0144(14) 0.0232(15)
C22 0.098(3) 0.076(3) 0.0411(17) 0.0214(17) 0.0228(18) 0.051(2)
C23 0.115(3) 0.083(3) 0.053(2) 0.0296(19) 0.045(2) 0.058(3)
C24 0.084(3) 0.078(3) 0.073(2) 0.035(2) 0.046(2) 0.048(2)
C25 0.059(2) 0.069(2) 0.061(2) 0.0316(17) 0.0261(16) 0.0344(18)
C26 0.0487(18) 0.0427(17) 0.0466(16) 0.0208(13) 0.0179(13) 0.0156(14)
N1 0.0385(14) 0.0380(14) 0.0601(15) 0.0082(12) 0.0136(12) 0.0146(11)
N2 0.0418(14) 0.0423(14) 0.0393(12) 0.0193(10) 0.0124(10) 0.0197(11)
N3 0.0534(17) 0.0648(18) 0.0477(14) 0.0233(14) 0.0148(12) 0.0329(14)
N4 0.0450(15) 0.0532(16) 0.0460(13) 0.0226(12) 0.0106(11) 0.0253(12)
N5 0.0421(14) 0.0421(14) 0.0421(13) 0.0191(11) 0.0087(10) 0.0150(11)
N6 0.215(6) 0.164(5) 0.076(3) 0.058(3) 0.089(3) 0.131(4)
O1 0.0509(13) 0.0792(16) 0.0434(11) 0.0329(11) 0.0210(9) 0.0336(12)
O2 0.304(6) 0.295(6) 0.066(2) 0.089(3) 0.095(3) 0.224(6)
O3 0.244(5) 0.246(5) 0.105(3) 0.079(3) 0.120(3) 0.179(5)
S1 0.0571(5) 0.0510(5) 0.0436(4) 0.0230(3) 0.0159(3) 0.0281(4)
Cu1 0.0405(2) 0.0393(2) 0.03806(19) 0.02012(15) 0.01055(14) 0.01570(15)

loop_
_atom_type_symbol
_atom_type_description
_atom_type_scat_dispersion_real
_atom_type_scat_dispersion_imag
_atom_type_scat_source
C C 0.0033 0.0016 'International Tables Vol C Tables 4.2.6.8 and 6.1.1.4'
H H 0.0000 0.0000 'International Tables Vol C Tables 4.2.6.8 and 6.1.1.4'
N N 0.0061 0.0033 'International Tables Vol C Tables 4.2.6.8 and 6.1.1.4'
O O 0.0106 0.0060 'International Tables Vol C Tables 4.2.6.8 and 6.1.1.4'
S S 0.1246 0.1234 'International Tables Vol C Tables 4.2.6.8 and 6.1.1.4'
Cu Cu 0.3201 1.2651 'International Tables Vol C Tables 4.2.6.8 and 6.1.1.4'

loop_
_geom_angle_atom_site_label_1
_geom_angle_atom_site_label_2
_geom_angle_atom_site_label_3
_geom_angle
N2 C1 C2 122.9(3)
N2 C1 H1 118.5
C2 C1 H1 118.5
C3 C2 C1 119.2(4)
C3 C2 H2 120.4
C1 C2 H2 120.4
C2 C3 C4 121.0(3)
C2 C3 H3 119.5
C4 C3 H3 119.5
C3 C4 C5 124.6(4)
C3 C4 C12 116.8(3)
C5 C4 C12 118.6(4)
C6 C5 C4 122.1(4)
C6 C5 H5 119.0
C4 C5 H5 119.0
C5 C6 C7 121.1(3)
C5 C6 H6 119.4
C7 C6 H6 119.4
C8 C7 C11 115.9(4)
C8 C7 C6 125.0(4)
C11 C7 C6 119.0(4)
C9 C8 C7 121.2(4)
C9 C8 H8 119.4
C7 C8 H8 119.4
C8 C9 C10 119.1(4)
C8 C9 H9 120.4
C10 C9 H9 120.4
N1 C10 C9 122.0(4)
N1 C10 H10 119.0
C9 C10 H10 119.0
N1 C11 C7 123.7(3)
N1 C11 C12 117.9(2)
C7 C11 C12 118.4(3)
N2 C12 C4 121.1(3)
N2 C12 C11 118.1(2)
C4 C12 C11 120.7(3)
C18 C13 C14 119.0(4)
C18 C13 H13 120.5
C14 C13 H13 120.5
C15 C14 C13 121.6(4)
C15 C14 H14 119.2
C13 C14 H14 119.2
C14 C15 C16 119.4(3)
C14 C15 H15 120.3
C16 C15 H15 120.3
C15 C16 C17 120.3(4)
C15 C16 H16 119.8
C17 C16 H16 119.8
C16 C17 C18 120.4(4)
C16 C17 H17 119.8
C18 C17 H17 119.8
C17 C18 C13 119.3(3)
C17 C18 N3 116.9(3)
C13 C18 N3 123.8(3)
N4 C19 N3 119.1(2)
N4 C19 S1 125.4(2)
N3 C19 S1 115.5(2)
N5 C20 C21 126.4(3)
N5 C20 H20 116.8
C21 C20 H20 116.8
C22 C21 C26 118.9(3)
C22 C21 C20 117.5(3)
C26 C21 C20 123.4(3)
C23 C22 C21 121.4(3)
C23 C22 H22 119.3
C21 C22 H22 119.3
C22 C23 C24 121.0(3)
C22 C23 N6 118.8(4)
C24 C23 N6 120.2(4)
C25 C24 C23 118.9(3)
C25 C24 H24 120.5
C23 C24 H24 120.5
C24 C25 C26 122.5(3)
C24 C25 H25 118.7
C26 C25 H25 118.7
O1 C26 C25 119.3(3)
O1 C26 C21 123.3(3)
C25 C26 C21 117.3(3)
C10 N1 C11 118.0(3)
C10 N1 Cu1 133.6(3)
C11 N1 Cu1 108.37(19)
C1 N2 C12 118.9(2)
C1 N2 Cu1 123.2(2)
C12 N2 Cu1 117.78(19)
C19 N3 C18 129.9(3)
C19 N3 H3A 112(2)
C18 N3 H3A 116(2)
C19 N4 N5 114.0(2)
C20 N5 N4 114.1(2)
C20 N5 Cu1 124.2(2)
N4 N5 Cu1 121.60(18)
O2 N6 O3 123.8(4)
O2 N6 C23 118.3(4)
O3 N6 C23 117.9(4)
C26 O1 Cu1 126.83(19)
C19 S1 Cu1 93.92(10)
O1 Cu1 N5 92.17(9)
O1 Cu1 N2 87.85(8)
N5 Cu1 N2 177.18(10)
O1 Cu1 N1 96.24(9)
N5 Cu1 N1 105.08(10)
N2 Cu1 N1 77.72(9)
O1 Cu1 S1 161.54(7)
N5 Cu1 S1 84.93(7)
N2 Cu1 S1 94.17(7)
N1 Cu1 S1 102.12(7)

loop_
_geom_bond_atom_site_label_1
_geom_bond_atom_site_label_2
_geom_bond_distance
C1 N2 1.331(4)
C1 C2 1.376(4)
C1 H1 0.9300
C2 C3 1.332(6)
C2 H2 0.9300
C3 C4 1.401(5)
C3 H3 0.9300
C4 C5 1.402(5)
C4 C12 1.421(4)
C5 C6 1.330(6)
C5 H5 0.9300
C6 C7 1.448(6)
C6 H6 0.9300
C7 C8 1.382(6)
C7 C11 1.411(4)
C8 C9 1.356(6)
C8 H8 0.9300
C9 C10 1.415(6)
C9 H9 0.9300
C10 N1 1.314(4)
C10 H10 0.9300
C11 N1 1.361(4)
C11 C12 1.426(4)
C12 N2 1.344(4)
C13 C18 1.383(5)
C13 C14 1.391(5)
C13 H13 0.9300
C14 C15 1.355(6)
C14 H14 0.9300
C15 C16 1.370(6)
C15 H15 0.9300
C16 C17 1.379(4)
C16 H16 0.9300
C17 C18 1.382(4)
C17 H17 0.9300
C18 N3 1.412(4)
C19 N4 1.298(4)
C19 N3 1.360(4)
C19 S1 1.746(3)
C20 N5 1.286(4)
C20 C21 1.425(4)
C20 H20 0.9300
C21 C22 1.390(4)
C21 C26 1.425(4)
C22 C23 1.360(5)
C22 H22 0.9300
C23 C24 1.388(5)
C23 N6 1.450(5)
C24 C25 1.358(4)
C24 H24 0.9300
C25 C26 1.411(4)
C25 H25 0.9300
C26 O1 1.286(3)
N1 Cu1 2.276(2)
N2 Cu1 2.009(2)
N3 H3A 0.829(18)
N4 N5 1.387(3)
N5 Cu1 1.951(2)
N6 O2 1.217(5)
N6 O3 1.224(5)
O1 Cu1 1.947(2)
S1 Cu1 2.2940(8)

loop_
_geom_torsion_atom_site_label_1
_geom_torsion_atom_site_label_2
_geom_torsion_atom_site_label_3
_geom_torsion_atom_site_label_4
_geom_torsion
N2 C1 C2 C3 1.7(5)
C1 C2 C3 C4 -1.5(5)
C2 C3 C4 C5 -178.5(3)
C2 C3 C4 C12 -0.3(5)
C3 C4 C5 C6 178.8(4)
C12 C4 C5 C6 0.6(5)
C4 C5 C6 C7 -2.3(6)
C5 C6 C7 C8 -175.3(4)
C5 C6 C7 C11 1.1(5)
C11 C7 C8 C9 0.9(6)
C6 C7 C8 C9 177.4(4)
C7 C8 C9 C10 -1.5(6)
C8 C9 C10 N1 1.8(6)
C8 C7 C11 N1 -0.6(5)
C6 C7 C11 N1 -177.3(3)
C8 C7 C11 C12 178.4(3)
C6 C7 C11 C12 1.7(4)
C3 C4 C12 N2 2.1(4)
C5 C4 C12 N2 -179.6(3)
C3 C4 C12 C11 -176.1(3)
C5 C4 C12 C11 2.2(4)
N1 C11 C12 N2 -2.5(4)
C7 C11 C12 N2 178.4(3)
N1 C11 C12 C4 175.7(2)
C7 C11 C12 C4 -3.3(4)
C18 C13 C14 C15 0.0(6)
C13 C14 C15 C16 0.1(6)
C14 C15 C16 C17 -0.4(6)
C15 C16 C17 C18 0.6(5)
C16 C17 C18 C13 -0.4(5)
C16 C17 C18 N3 -178.3(3)
C14 C13 C18 C17 0.1(6)
C14 C13 C18 N3 177.9(3)
N5 C20 C21 C22 -179.2(3)
N5 C20 C21 C26 6.2(5)
C26 C21 C22 C23 0.7(6)
C20 C21 C22 C23 -174.1(4)
C21 C22 C23 C24 0.3(6)
C21 C22 C23 N6 178.8(4)
C22 C23 C24 C25 -0.9(6)
N6 C23 C24 C25 -179.4(4)
C23 C24 C25 C26 0.5(6)
C24 C25 C26 O1 178.8(3)
C24 C25 C26 C21 0.5(5)
C22 C21 C26 O1 -179.3(3)
C20 C21 C26 O1 -4.8(5)
C22 C21 C26 C25 -1.1(5)
C20 C21 C26 C25 173.4(3)
C9 C10 N1 C11 -1.5(5)
C9 C10 N1 Cu1 176.1(3)
C7 C11 N1 C10 0.9(4)
C12 C11 N1 C10 -178.1(3)
C7 C11 N1 Cu1 -177.3(2)
C12 C11 N1 Cu1 3.7(3)
C2 C1 N2 C12 0.1(5)
C2 C1 N2 Cu1 176.6(3)
C4 C12 N2 C1 -2.0(4)
C11 C12 N2 C1 176.2(3)
C4 C12 N2 Cu1 -178.7(2)
C11 C12 N2 Cu1 -0.5(3)
N4 C19 N3 C18 -4.1(5)
S1 C19 N3 C18 177.2(3)
C17 C18 N3 C19 -162.2(3)
C13 C18 N3 C19 19.9(6)
N3 C19 N4 N5 179.5(3)
S1 C19 N4 N5 -1.9(4)
C21 C20 N5 N4 -174.1(3)
C21 C20 N5 Cu1 8.9(5)
C19 N4 N5 C20 -179.2(3)
C19 N4 N5 Cu1 -2.2(3)
C22 C23 N6 O2 1.0(8)
C24 C23 N6 O2 179.5(5)
C22 C23 N6 O3 -177.6(5)
C24 C23 N6 O3 0.8(8)
C25 C26 O1 Cu1 170.0(2)
C21 C26 O1 Cu1 -11.8(4)
N4 C19 S1 Cu1 3.9(3)
N3 C19 S1 Cu1 -177.4(2)
C26 O1 Cu1 N5 19.8(3)
C26 O1 Cu1 N2 -163.0(3)
C26 O1 Cu1 N1 -85.7(3)
C26 O1 Cu1 S1 100.2(3)
C20 N5 Cu1 O1 -17.9(3)
N4 N5 Cu1 O1 165.4(2)
C20 N5 Cu1 N1 79.2(3)
N4 N5 Cu1 N1 -97.5(2)
C20 N5 Cu1 S1 -179.6(2)
N4 N5 Cu1 S1 3.7(2)
C1 N2 Cu1 O1 -77.8(2)
C12 N2 Cu1 O1 98.8(2)
C1 N2 Cu1 N1 -174.7(3)
C12 N2 Cu1 N1 1.89(19)
C1 N2 Cu1 S1 83.8(2)
C12 N2 Cu1 S1 -99.62(19)
C10 N1 Cu1 O1 92.8(3)
C11 N1 Cu1 O1 -89.42(18)
C10 N1 Cu1 N5 -1.1(3)
C11 N1 Cu1 N5 176.63(18)
C10 N1 Cu1 N2 179.3(3)
C11 N1 Cu1 N2 -3.00(17)
C10 N1 Cu1 S1 -89.1(3)
C11 N1 Cu1 S1 88.68(17)
C19 S1 Cu1 O1 -84.9(2)
C19 S1 Cu1 N5 -3.31(12)
C19 S1 Cu1 N2 179.36(12)
C19 S1 Cu1 N1 101.05(12)
